data_2108116
loop_
_publ_author_name
'Saccone, Marco'
'Siiskonen, Antti'
'Fernandez-Palacio, Franisco'
'Priimagi, Arri'
'Terraneo, Giancarlo'
'Resnati, Giuseppe'
'Metrangolo, Pierangelo'

_publ_section_title
;
 Halogen bonding stabilizes a <i>cis</i>-azobenzene derivative in the
 solid state: a crystallographic study
;
_journal_issue 2
_journal_name_full 'Acta Crystallographica Section B'
_journal_page_first 227
_journal_page_last 233
_journal_paper_doi 10.1107/S2052520617003444
_journal_volume 73
_journal_year 2017
_chemical_formula_moiety 'C24 H29 F4 I N2 O'
_chemical_formula_sum 'C24 H29 F4 I N2 O'
_chemical_formula_weight 564.39
_chemical_name_systematic
;
 ?
;
_space_group_IT_number 14
_symmetry_cell_setting monoclinic
_symmetry_space_group_name_Hall '-P 2ybc'
_symmetry_space_group_name_H-M 'P 1 21/c 1'
_atom_sites_solution_hydrogens geom
_atom_sites_solution_primary direct
_atom_sites_solution_secondary difmap
_audit_creation_method SHELXL-97
_cell_angle_alpha 90.00
_cell_angle_beta 109.255(16)
_cell_angle_gamma 90.00
_cell_formula_units_Z 4
_cell_length_a 8.5802(16)
_cell_length_b 33.663(5)
_cell_length_c 8.752(2)
_cell_measurement_reflns_used 7540
_cell_measurement_temperature 103(2)
_cell_measurement_theta_max 26.85
_cell_measurement_theta_min 2.59
_cell_volume 2386.5(8)
_computing_cell_refinement 'Bruker SAINT'
_computing_data_collection 'Bruker APEX2'
_computing_data_reduction 'Bruker SAINT'
_computing_molecular_graphics
;
ORTEP-3 (Farrugia, L.J. (1997) Jour. Appl. Cryst. 30, 565)
Mercury (Macrae, C. F., Edgington, P. R., McCabe, P., Pidcock, E.,
Shields, G. P., Taylor, R., Towler, M. & van de Streek, J. (2006).
J. Appl. Cryst. 39, 453-457
;
_computing_publication_material SHELXL
_computing_structure_refinement
;
SHELXL (Sheldrick, G. M. (2008). Acta Cryst. A64, 112-122)
;
_computing_structure_solution
;
SHELXS (Sheldrick, G. M. (2008). Acta Cryst. A64, 112-122)
;
_diffrn_ambient_temperature 103(2)
_diffrn_measured_fraction_theta_full 0.994
_diffrn_measured_fraction_theta_max 0.923
_diffrn_measurement_device_type 'Bruker APEX-II CCD'
_diffrn_measurement_method '\f and \w scans'
_diffrn_radiation_monochromator graphite
_diffrn_radiation_source 'fine-focus sealed tube'
_diffrn_radiation_type MoK\a
_diffrn_radiation_wavelength 0.71073
_diffrn_reflns_av_R_equivalents 0.0465
_diffrn_reflns_av_sigmaI/netI 0.0534
_diffrn_reflns_limit_h_max 10
_diffrn_reflns_limit_h_min -11
_diffrn_reflns_limit_k_max 42
_diffrn_reflns_limit_k_min -43
_diffrn_reflns_limit_l_max 10
_diffrn_reflns_limit_l_min -11
_diffrn_reflns_number 25224
_diffrn_reflns_theta_full 25.50
_diffrn_reflns_theta_max 27.52
_diffrn_reflns_theta_min 2.42
_diffrn_standards_decay_% 0.00
_exptl_absorpt_coefficient_mu 1.391
_exptl_absorpt_correction_T_max 0.8621
_exptl_absorpt_correction_T_min 0.7911
_exptl_absorpt_correction_type multi-scan
_exptl_absorpt_process_details 'Bruker (2001). SADABS. Bruker AXS Inc., Madison, Wisconsin, USA.'
_exptl_crystal_colour orange
_exptl_crystal_density_diffrn 1.571
_exptl_crystal_density_method 'not measured'
_exptl_crystal_description lamina
_exptl_crystal_F_000 1136
_exptl_crystal_size_max 0.20
_exptl_crystal_size_mid 0.10
_exptl_crystal_size_min 0.05
_refine_diff_density_max 0.574
_refine_diff_density_min -0.986
_refine_ls_extinction_method none
_refine_ls_goodness_of_fit_ref 1.047
_refine_ls_hydrogen_treatment noref
_refine_ls_matrix_type full
_refine_ls_number_parameters 290
_refine_ls_number_reflns 5073
_refine_ls_number_restraints 0
_refine_ls_restrained_S_all 1.047
_refine_ls_R_factor_all 0.0633
_refine_ls_R_factor_gt 0.0367
_refine_ls_shift/su_max 0.004
_refine_ls_shift/su_mean 0.000
_refine_ls_structure_factor_coef Fsqd
_refine_ls_weighting_details 'w=1/[\s^2^(Fo^2^)+(0.0132P)^2^+3.0191P] where P=(Fo^2^+2Fc^2^)/3'
_refine_ls_weighting_scheme calc
_refine_ls_wR_factor_gt 0.0534
_refine_ls_wR_factor_ref 0.0587
_reflns_number_gt 3840
_reflns_number_total 5073
_reflns_threshold_expression 'I > 2\s(I)'
_cod_data_source_file bm5091sup1.cif
_cod_data_source_block ico281_4
_cod_original_sg_symbol_H-M 'P 21/c'
_cod_database_code 2108116

loop_
_symmetry_equiv_pos_as_xyz
'x, y, z'
'-x, y+1/2, -z+1/2'
'-x, -y, -z'
'x, -y-1/2, z-1/2'

loop_
_atom_site_type_symbol
_atom_site_label
_atom_site_fract_x
_atom_site_fract_y
_atom_site_fract_z
_atom_site_U_iso_or_equiv
_atom_site_adp_type
_atom_site_calc_flag
_atom_site_refinement_flags
_atom_site_occupancy
_atom_site_symmetry_multiplicity
I I1 -0.33486(3) 0.719707(6) 0.50898(2) 0.01803(6) Uani d . 1 1
C C1 0.0686(4) 0.69226(9) 0.9478(3) 0.0146(7) Uani d . 1 1
C C2 -0.0729(4) 0.69065(9) 0.8160(4) 0.0151(7) Uani d . 1 1
C C3 -0.1316(4) 0.72358(9) 0.7209(3) 0.0152(6) Uani d . 1 1
C C4 -0.0458(4) 0.75871(9) 0.7667(4) 0.0167(7) Uani d . 1 1
C C5 0.0956(4) 0.76055(9) 0.8995(4) 0.0162(7) Uani d . 1 1
C C6 0.1587(4) 0.72706(8) 0.9900(3) 0.0143(6) Uani d . 1 1
F F1 0.1189(2) 0.65949(5) 1.0380(2) 0.0204(4) Uani d . 1 1
F F2 -0.1538(2) 0.65581(5) 0.7814(2) 0.0217(4) Uani d . 1 1
F F3 -0.0999(2) 0.79237(5) 0.6820(2) 0.0221(4) Uani d . 1 1
F F4 0.1772(2) 0.79515(5) 0.9384(2) 0.0225(4) Uani d . 1 1
N N1 0.2931(3) 0.73196(7) 1.1398(3) 0.0166(6) Uani d . 1 1
N N2 0.4156(3) 0.70914(7) 1.1791(3) 0.0167(6) Uani d . 1 1
C C7 0.4508(4) 0.67991(9) 1.0768(3) 0.0149(7) Uani d . 1 1
C C8 0.5412(4) 0.64763(9) 1.1593(4) 0.0170(7) Uani d . 1 1
H H8 0.5695 0.6461 1.2736 0.020 Uiso calc R 1 1
C C9 0.5899(4) 0.61800(9) 1.0770(4) 0.0182(7) Uani d . 1 1
H H9 0.6482 0.5956 1.1341 0.022 Uiso calc R 1 1
C C10 0.5542(4) 0.62068(9) 0.9107(4) 0.0168(7) Uani d . 1 1
C C11 0.4685(4) 0.65333(9) 0.8273(4) 0.0162(7) Uani d . 1 1
H H11 0.4451 0.6554 0.7137 0.019 Uiso calc R 1 1
C C12 0.4169(4) 0.68300(9) 0.9102(3) 0.0152(7) Uani d . 1 1
H H12 0.3585 0.7054 0.8533 0.018 Uiso calc R 1 1
O O1 0.6138(3) 0.59014(6) 0.8444(2) 0.0206(5) Uani d . 1 1
C C13 0.5739(4) 0.58791(9) 0.6719(4) 0.0188(7) Uani d . 1 1
H H13A 0.6000 0.6133 0.6290 0.023 Uiso calc R 1 1
H H13B 0.4549 0.5822 0.6197 0.023 Uiso calc R 1 1
C C14 0.6770(4) 0.55465(9) 0.6391(4) 0.0190(7) Uani d . 1 1
H H14A 0.6637 0.5307 0.6991 0.023 Uiso calc R 1 1
H H14B 0.7948 0.5624 0.6802 0.023 Uiso calc R 1 1
C C15 0.6298(4) 0.54457(9) 0.4600(4) 0.0181(7) Uani d . 1 1
H H15A 0.5173 0.5331 0.4228 0.022 Uiso calc R 1 1
H H15B 0.6271 0.5694 0.3982 0.022 Uiso calc R 1 1
C C16 0.7479(4) 0.51547(9) 0.4231(4) 0.0200(7) Uani d . 1 1
H H16A 0.7582 0.4917 0.4925 0.024 Uiso calc R 1 1
H H16B 0.8583 0.5280 0.4520 0.024 Uiso calc R 1 1
C C17 0.6956(4) 0.50221(9) 0.2471(4) 0.0199(7) Uani d . 1 1
H H17A 0.5931 0.4864 0.2225 0.024 Uiso calc R 1 1
H H17B 0.6703 0.5260 0.1768 0.024 Uiso calc R 1 1
C C18 0.8253(4) 0.47760(9) 0.2061(4) 0.0195(7) Uani d . 1 1
H H18A 0.9278 0.4934 0.2298 0.023 Uiso calc R 1 1
H H18B 0.8511 0.4538 0.2763 0.023 Uiso calc R 1 1
C C19 0.7702(4) 0.46457(9) 0.0302(4) 0.0190(7) Uani d . 1 1
H H19A 0.7359 0.4883 -0.0394 0.023 Uiso calc R 1 1
H H19B 0.6723 0.4472 0.0092 0.023 Uiso calc R 1 1
C C20 0.9012(4) 0.44251(9) -0.0185(4) 0.0187(7) Uani d . 1 1
H H20A 0.9970 0.4603 -0.0038 0.022 Uiso calc R 1 1
H H20B 0.9395 0.4193 0.0536 0.022 Uiso calc R 1 1
C C21 0.8373(4) 0.42840(9) -0.1932(4) 0.0185(7) Uani d . 1 1
H H21A 0.7895 0.4514 -0.2634 0.022 Uiso calc R 1 1
H H21B 0.7471 0.4091 -0.2046 0.022 Uiso calc R 1 1
C C22 0.9665(4) 0.40908(9) -0.2537(4) 0.0194(7) Uani d . 1 1
H H22A 1.0522 0.4289 -0.2519 0.023 Uiso calc R 1 1
H H22B 1.0206 0.3872 -0.1797 0.023 Uiso calc R 1 1
C C23 0.8925(4) 0.39274(10) -0.4243(4) 0.0215(7) Uani d . 1 1
H H23A 0.8372 0.4147 -0.4976 0.026 Uiso calc R 1 1
H H23B 0.8072 0.3728 -0.4254 0.026 Uiso calc R 1 1
C C24 1.0181(5) 0.37354(10) -0.4895(4) 0.0291(8) Uani d . 1 1
H H24A 1.0753 0.3521 -0.4167 0.044 Uiso calc R 1 1
H H24B 1.0987 0.3935 -0.4965 0.044 Uiso calc R 1 1
H H24C 0.9615 0.3626 -0.5974 0.044 Uiso calc R 1 1

loop_
_atom_site_aniso_label
_atom_site_aniso_U_11
_atom_site_aniso_U_22
_atom_site_aniso_U_33
_atom_site_aniso_U_12
_atom_site_aniso_U_13
_atom_site_aniso_U_23
I1 0.01436(10) 0.02283(11) 0.01573(10) 0.00240(11) 0.00336(7) -0.00071(10)
C1 0.0150(17) 0.0163(17) 0.0141(15) 0.0046(14) 0.0069(13) 0.0024(13)
C2 0.0165(17) 0.0133(17) 0.0186(16) -0.0038(14) 0.0099(14) -0.0038(13)
C3 0.0128(15) 0.0209(17) 0.0127(14) 0.0018(15) 0.0052(12) -0.0016(13)
C4 0.0207(18) 0.0151(17) 0.0168(16) 0.0046(15) 0.0095(14) 0.0046(13)
C5 0.0199(18) 0.0115(16) 0.0199(16) -0.0011(15) 0.0102(14) -0.0022(13)
C6 0.0135(15) 0.0155(17) 0.0153(15) 0.0005(14) 0.0067(12) -0.0055(12)
F1 0.0216(10) 0.0151(9) 0.0224(10) 0.0002(8) 0.0044(8) 0.0053(7)
F2 0.0196(10) 0.0185(10) 0.0247(10) -0.0052(8) 0.0041(8) -0.0011(8)
F3 0.0256(11) 0.0166(10) 0.0231(10) 0.0046(8) 0.0067(8) 0.0054(7)
F4 0.0242(11) 0.0129(9) 0.0275(10) -0.0030(8) 0.0047(8) -0.0020(8)
N1 0.0155(15) 0.0174(15) 0.0150(13) -0.0017(11) 0.0025(11) -0.0028(10)
N2 0.0169(15) 0.0153(15) 0.0174(13) 0.0008(11) 0.0048(11) -0.0015(10)
C7 0.0124(16) 0.0164(16) 0.0157(15) -0.0029(14) 0.0044(13) -0.0017(13)
C8 0.0169(18) 0.0208(18) 0.0123(15) -0.0003(14) 0.0033(13) -0.0011(13)
C9 0.0163(18) 0.0193(17) 0.0170(16) 0.0011(14) 0.0028(13) 0.0032(13)
C10 0.0147(17) 0.0169(17) 0.0197(16) -0.0022(14) 0.0070(13) -0.0016(13)
C11 0.0156(17) 0.0204(18) 0.0128(15) 0.0008(14) 0.0051(13) 0.0015(13)
C12 0.0118(16) 0.0151(16) 0.0175(16) -0.0006(13) 0.0031(13) 0.0028(13)
O1 0.0285(13) 0.0184(12) 0.0168(11) 0.0063(10) 0.0101(10) -0.0010(9)
C13 0.0175(18) 0.0215(18) 0.0179(17) -0.0026(15) 0.0062(14) -0.0021(13)
C14 0.0223(19) 0.0178(17) 0.0186(17) 0.0028(15) 0.0090(14) 0.0014(13)
C15 0.0170(18) 0.0163(17) 0.0204(17) 0.0001(14) 0.0053(14) -0.0019(13)
C16 0.0221(19) 0.0192(18) 0.0204(17) 0.0030(15) 0.0092(14) 0.0006(13)
C17 0.0207(18) 0.0203(18) 0.0201(17) -0.0007(15) 0.0085(14) -0.0014(13)
C18 0.0254(19) 0.0153(17) 0.0183(16) 0.0041(15) 0.0081(14) 0.0013(13)
C19 0.0209(19) 0.0168(17) 0.0196(17) 0.0012(15) 0.0070(14) -0.0016(13)
C20 0.0204(18) 0.0172(17) 0.0180(16) -0.0012(15) 0.0057(14) -0.0016(13)
C21 0.0205(18) 0.0177(17) 0.0180(16) 0.0019(14) 0.0073(14) 0.0014(13)
C22 0.0193(19) 0.0180(17) 0.0209(17) -0.0015(15) 0.0067(14) 0.0024(13)
C23 0.0230(19) 0.0200(18) 0.0227(18) 0.0015(15) 0.0093(15) -0.0011(14)
C24 0.033(2) 0.027(2) 0.033(2) -0.0037(17) 0.0190(17) -0.0067(16)

loop_
_atom_type_symbol
_atom_type_description
_atom_type_scat_dispersion_real
_atom_type_scat_dispersion_imag
_atom_type_scat_source
C C 0.0033 0.0016 'International Tables Vol C Tables 4.2.6.8 and 6.1.1.4'
H H 0.0000 0.0000 'International Tables Vol C Tables 4.2.6.8 and 6.1.1.4'
N N 0.0061 0.0033 'International Tables Vol C Tables 4.2.6.8 and 6.1.1.4'
O O 0.0106 0.0060 'International Tables Vol C Tables 4.2.6.8 and 6.1.1.4'
F F 0.0171 0.0103 'International Tables Vol C Tables 4.2.6.8 and 6.1.1.4'
I I -0.4742 1.8119 'International Tables Vol C Tables 4.2.6.8 and 6.1.1.4'

loop_
_geom_angle_atom_site_label_1
_geom_angle_atom_site_label_2
_geom_angle_atom_site_label_3
_geom_angle
F1 C1 C2 119.1(3)
F1 C1 C6 119.7(3)
C2 C1 C6 121.3(3)
F2 C2 C1 118.1(3)
F2 C2 C3 120.5(3)
C1 C2 C3 121.4(3)
C2 C3 C4 117.4(3)
C2 C3 I1 121.2(2)
C4 C3 I1 121.3(2)
F3 C4 C5 118.3(3)
F3 C4 C3 120.4(3)
C5 C4 C3 121.3(3)
F4 C5 C4 119.5(3)
F4 C5 C6 119.3(3)
C4 C5 C6 121.1(3)
C5 C6 C1 117.3(3)
C5 C6 N1 118.2(3)
C1 C6 N1 123.2(3)
N2 N1 C6 121.7(2)
N1 N2 C7 125.5(2)
C8 C7 C12 119.4(3)
C8 C7 N2 114.2(3)
C12 C7 N2 126.2(3)
C9 C8 C7 120.6(3)
C9 C8 H8 119.7
C7 C8 H8 119.7
C8 C9 C10 120.2(3)
C8 C9 H9 119.9
C10 C9 H9 119.9
O1 C10 C9 114.5(3)
O1 C10 C11 125.6(3)
C9 C10 C11 119.8(3)
C10 C11 C12 120.0(3)
C10 C11 H11 120.0
C12 C11 H11 120.0
C11 C12 C7 120.0(3)
C11 C12 H12 120.0
C7 C12 H12 120.0
C10 O1 C13 119.7(2)
O1 C13 C14 106.7(2)
O1 C13 H13A 110.4
C14 C13 H13A 110.4
O1 C13 H13B 110.4
C14 C13 H13B 110.4
H13A C13 H13B 108.6
C13 C14 C15 112.8(3)
C13 C14 H14A 109.0
C15 C14 H14A 109.0
C13 C14 H14B 109.0
C15 C14 H14B 109.0
H14A C14 H14B 107.8
C16 C15 C14 113.1(2)
C16 C15 H15A 109.0
C14 C15 H15A 109.0
C16 C15 H15B 109.0
C14 C15 H15B 109.0
H15A C15 H15B 107.8
C15 C16 C17 114.2(3)
C15 C16 H16A 108.7
C17 C16 H16A 108.7
C15 C16 H16B 108.7
C17 C16 H16B 108.7
H16A C16 H16B 107.6
C18 C17 C16 113.8(3)
C18 C17 H17A 108.8
C16 C17 H17A 108.8
C18 C17 H17B 108.8
C16 C17 H17B 108.8
H17A C17 H17B 107.7
C19 C18 C17 112.9(3)
C19 C18 H18A 109.0
C17 C18 H18A 109.0
C19 C18 H18B 109.0
C17 C18 H18B 109.0
H18A C18 H18B 107.8
C18 C19 C20 114.4(3)
C18 C19 H19A 108.7
C20 C19 H19A 108.7
C18 C19 H19B 108.7
C20 C19 H19B 108.7
H19A C19 H19B 107.6
C21 C20 C19 112.3(3)
C21 C20 H20A 109.1
C19 C20 H20A 109.1
C21 C20 H20B 109.1
C19 C20 H20B 109.1
H20A C20 H20B 107.9
C20 C21 C22 114.9(3)
C20 C21 H21A 108.5
C22 C21 H21A 108.5
C20 C21 H21B 108.5
C22 C21 H21B 108.5
H21A C21 H21B 107.5
C23 C22 C21 112.3(3)
C23 C22 H22A 109.1
C21 C22 H22A 109.1
C23 C22 H22B 109.1
C21 C22 H22B 109.1
H22A C22 H22B 107.9
C22 C23 C24 113.9(3)
C22 C23 H23A 108.8
C24 C23 H23A 108.8
C22 C23 H23B 108.8
C24 C23 H23B 108.8
H23A C23 H23B 107.7
C23 C24 H24A 109.5
C23 C24 H24B 109.5
H24A C24 H24B 109.5
C23 C24 H24C 109.5
H24A C24 H24C 109.5
H24B C24 H24C 109.5

loop_
_geom_bond_atom_site_label_1
_geom_bond_atom_site_label_2
_geom_bond_distance
I1 C3 2.090(3)
C1 F1 1.343(3)
C1 C2 1.372(4)
C1 C6 1.385(4)
C2 F2 1.345(3)
C2 C3 1.378(4)
C3 C4 1.380(4)
C4 F3 1.350(3)
C4 C5 1.378(4)
C5 F4 1.344(3)
C5 C6 1.381(4)
C6 N1 1.442(4)
N1 N2 1.255(3)
N2 C7 1.429(4)
C7 C8 1.391(4)
C7 C12 1.393(4)
C8 C9 1.374(4)
C8 H8 0.9500
C9 C10 1.388(4)
C9 H9 0.9500
C10 O1 1.360(4)
C10 C11 1.389(4)
C11 C12 1.390(4)
C11 H11 0.9500
C12 H12 0.9500
O1 C13 1.435(3)
C13 C14 1.512(4)
C13 H13A 0.9900
C13 H13B 0.9900
C14 C15 1.522(4)
C14 H14A 0.9900
C14 H14B 0.9900
C15 C16 1.519(4)
C15 H15A 0.9900
C15 H15B 0.9900
C16 C17 1.523(4)
C16 H16A 0.9900
C16 H16B 0.9900
C17 C18 1.522(4)
C17 H17A 0.9900
C17 H17B 0.9900
C18 C19 1.519(4)
C18 H18A 0.9900
C18 H18B 0.9900
C19 C20 1.520(4)
C19 H19A 0.9900
C19 H19B 0.9900
C20 C21 1.520(4)
C20 H20A 0.9900
C20 H20B 0.9900
C21 C22 1.524(4)
C21 H21A 0.9900
C21 H21B 0.9900
C22 C23 1.520(4)
C22 H22A 0.9900
C22 H22B 0.9900
C23 C24 1.520(4)
C23 H23A 0.9900
C23 H23B 0.9900
C24 H24A 0.9800
C24 H24B 0.9800
C24 H24C 0.9800

loop_
_geom_torsion_atom_site_label_1
_geom_torsion_atom_site_label_2
_geom_torsion_atom_site_label_3
_geom_torsion_atom_site_label_4
_geom_torsion
F1 C1 C2 F2 -1.1(4)
C6 C1 C2 F2 179.6(3)
F1 C1 C2 C3 178.9(3)
C6 C1 C2 C3 -0.3(5)
F2 C2 C3 C4 177.7(3)
C1 C2 C3 C4 -2.3(4)
F2 C2 C3 I1 -5.5(4)
C1 C2 C3 I1 174.5(2)
C2 C3 C4 F3 -177.7(3)
I1 C3 C4 F3 5.5(4)
C2 C3 C4 C5 1.8(4)
I1 C3 C4 C5 -174.9(2)
F3 C4 C5 F4 -1.6(4)
C3 C4 C5 F4 178.8(3)
F3 C4 C5 C6 -179.1(3)
C3 C4 C5 C6 1.3(5)
F4 C5 C6 C1 178.6(3)
C4 C5 C6 C1 -3.9(5)
F4 C5 C6 N1 11.0(4)
C4 C5 C6 N1 -171.5(3)
F1 C1 C6 C5 -175.8(3)
C2 C1 C6 C5 3.4(5)
F1 C1 C6 N1 -8.9(4)
C2 C1 C6 N1 170.4(3)
C5 C6 N1 N2 -136.4(3)
C1 C6 N1 N2 56.8(4)
C6 N1 N2 C7 9.3(4)
N1 N2 C7 C8 -152.1(3)
N1 N2 C7 C12 34.3(5)
C12 C7 C8 C9 -3.2(5)
N2 C7 C8 C9 -177.3(3)
C7 C8 C9 C10 2.3(5)
C8 C9 C10 O1 177.9(3)
C8 C9 C10 C11 -0.3(5)
O1 C10 C11 C12 -178.7(3)
C9 C10 C11 C12 -0.8(5)
C10 C11 C12 C7 -0.2(5)
C8 C7 C12 C11 2.2(4)
N2 C7 C12 C11 175.5(3)
C9 C10 O1 C13 175.1(3)
C11 C10 O1 C13 -6.9(5)
C10 O1 C13 C14 172.0(3)
O1 C13 C14 C15 171.5(3)
C13 C14 C15 C16 171.8(3)
C14 C15 C16 C17 175.1(3)
C15 C16 C17 C18 172.1(3)
C16 C17 C18 C19 179.8(3)
C17 C18 C19 C20 175.7(3)
C18 C19 C20 C21 177.2(3)
C19 C20 C21 C22 175.2(3)
C20 C21 C22 C23 175.5(3)
C21 C22 C23 C24 179.5(3)

_cod_database_fobs_code 2108116
